data_7035092
loop_
_publ_author_name
'Zhang, De-Xiang'
'Zhang, Hai-Xia'
'Wen, Tian'
'Zhang, Jian'

_publ_section_title
;
 Targeted design of a cubic boron imidazolate cage with sensing and
 reducing functions.
;
_journal_issue 20
_journal_name_full 'Dalton transactions (Cambridge, England : 2003)'
_journal_page_first 9367
_journal_page_last 9369
_journal_paper_doi 10.1039/c5dt00639b
_journal_volume 44
_journal_year 2015
_chemical_formula_sum 'C109 H113 B3 N28 O13 Zn4'
_chemical_formula_weight 2317.18
_chemical_name_systematic
; 
 ? 
;
_space_group_IT_number 14
_symmetry_cell_setting monoclinic
_symmetry_space_group_name_Hall '-P 2yn'
_symmetry_space_group_name_H-M 'P 1 21/n 1'
_atom_sites_solution_hydrogens geom
_atom_sites_solution_primary direct
_atom_sites_solution_secondary difmap
_audit_creation_method SHELXL-97
_audit_update_record
;
2015-04-03 deposited with the CCDC.
2015-04-17 downloaded from the CCDC.
;
_cell_angle_alpha 90.00
_cell_angle_beta 106.954(3)
_cell_angle_gamma 90.00
_cell_formula_units_Z 4
_cell_length_a 18.4296(6)
_cell_length_b 26.6244(9)
_cell_length_c 31.1570(10)
_cell_measurement_reflns_used 6447
_cell_measurement_temperature 293(2)
_cell_measurement_theta_max 74.7669
_cell_measurement_theta_min 3.0040
_cell_volume 14623.6(9)
_computing_cell_refinement 'Bruker FRAMBO'
_computing_data_collection 'Bruker FRAMBO'
_computing_data_reduction 'Bruker SAINT'
_computing_molecular_graphics 'Bruker SHELXTL'
_computing_publication_material 'Bruker SHELXTL'
_computing_structure_refinement 'SHELXL-97 (Sheldrick, 1997)'
_computing_structure_solution 'SHELXS-97 (Sheldrick, 1990)'
_diffrn_ambient_temperature 293(2)
_diffrn_detector_area_resol_mean none
_diffrn_measured_fraction_theta_full 0.964
_diffrn_measured_fraction_theta_max 0.964
_diffrn_measurement_device_type 'SuperNova, Dual, Cu at zero, Atlas'
_diffrn_measurement_method 'phi and omega scans'
_diffrn_radiation_monochromator graphite
_diffrn_radiation_source 'fine-focus sealed tube'
_diffrn_radiation_type CuK\a
_diffrn_radiation_wavelength 1.54178
_diffrn_reflns_av_R_equivalents 0.0934
_diffrn_reflns_av_unetI/netI 0.1188
_diffrn_reflns_limit_h_max 20
_diffrn_reflns_limit_h_min -22
_diffrn_reflns_limit_k_max 31
_diffrn_reflns_limit_k_min -33
_diffrn_reflns_limit_l_max 38
_diffrn_reflns_limit_l_min -25
_diffrn_reflns_number 63593
_diffrn_reflns_theta_full 74.93
_diffrn_reflns_theta_max 74.93
_diffrn_reflns_theta_min 3.01
_diffrn_standards_decay_% none
_diffrn_standards_interval_count none
_diffrn_standards_interval_time none
_diffrn_standards_number none
_exptl_absorpt_coefficient_mu 1.202
_exptl_absorpt_correction_T_max 1.00000
_exptl_absorpt_correction_T_min 0.76148
_exptl_absorpt_correction_type multi-scan
_exptl_absorpt_process_details
;
CrysAlisPro, Agilent Technologies,
Version 1.171.36.20 (release 27-06-2012 CrysAlis171 .NET)
(compiled Jul 11 2012,15:38:31)
Empirical absorption correction using spherical harmonics,
 implemented in SCALE3 ABSPACK scaling algorithm.
;
_exptl_crystal_colour blue
_exptl_crystal_density_diffrn 1.052
_exptl_crystal_density_method 'not measured'
_exptl_crystal_description prism
_exptl_crystal_F_000 4808
_exptl_crystal_size_max .16
_exptl_crystal_size_mid .10
_exptl_crystal_size_min .10
_refine_diff_density_max 1.419
_refine_diff_density_min -1.105
_refine_diff_density_rms 0.079
_refine_ls_extinction_method none
_refine_ls_goodness_of_fit_ref 0.837
_refine_ls_hydrogen_treatment none
_refine_ls_matrix_type full
_refine_ls_number_parameters 1377
_refine_ls_number_reflns 28985
_refine_ls_number_restraints 0
_refine_ls_restrained_S_all 0.837
_refine_ls_R_factor_all 0.1480
_refine_ls_R_factor_gt 0.0865
_refine_ls_shift/su_max 0.005
_refine_ls_shift/su_mean 0.001
_refine_ls_structure_factor_coef Fsqd
_refine_ls_weighting_details 'calc w=1/[\s^2^(Fo^2^)+(0.1216P)^2^+0.0000P] where P=(Fo^2^+2Fc^2^)/3'
_refine_ls_weighting_scheme calc
_refine_ls_wR_factor_gt 0.2249
_refine_ls_wR_factor_ref 0.2648
_reflns_number_gt 10958
_reflns_number_total 28985
_reflns_threshold_expression >2sigma(I)
_cod_data_source_file c5dt00639b2.cif
_cod_data_source_block BIF-28
_cod_depositor_comments
;
The following automatic conversions were performed:

'_symmetry_cell_setting' value 'Monoclinic' changed to 'monoclinic'
according to
/usr/data/users/saulius/crontab/automatic-downloads/rss-feeds/RSC/lib/dictionaries/cif_core.dic
dictionary named 'cif_core.dic' version 2.4.2 from 2011-04-26.

Automatic conversion script
Id: cif_fix_values 3271 2015-04-21 07:52:19Z andrius 

 Adding full bibliography for 7035092.cif.
;
_cod_original_cell_volume 14623.6(8)
_cod_original_sg_symbol_H-M P2(1)/n
_cod_database_code 7035092

loop_
_symmetry_equiv_pos_as_xyz
'x, y, z'
'-x+1/2, y+1/2, -z+1/2'
'-x, -y, -z'
'x-1/2, -y-1/2, z-1/2'

loop_
_atom_site_label
_atom_site_type_symbol
_atom_site_fract_x
_atom_site_fract_y
_atom_site_fract_z
_atom_site_U_iso_or_equiv
_atom_site_adp_type
_atom_site_occupancy
_atom_site_symmetry_multiplicity
_atom_site_calc_flag
_atom_site_refinement_flags
Zn1 Zn 0.62258(4) 0.84435(3) 0.10435(2) 0.0616(2) Uani 1 1 d .
Zn2 Zn 0.19975(4) 0.83579(3) 0.09402(2) 0.0618(2) Uani 1 1 d .
Zn3 Zn 0.48143(5) 0.62771(3) 0.22597(3) 0.0667(2) Uani 1 1 d .
Zn4 Zn 0.36324(5) 0.63367(3) -0.03581(2) 0.0658(2) Uani 1 1 d .
B1 B 0.6387(4) 0.6339(2) 0.09779(18) 0.0516(15) Uani 1 1 d .
B2 B 0.3531(3) 0.8460(3) -0.0357(2) 0.0622(19) Uani 1 1 d .
B3 B 0.2040(3) 0.6211(3) 0.0947(2) 0.0568(18) Uani 1 1 d .
O1W O 0.1060(2) 0.87444(19) 0.09082(14) 0.0822(13) Uani 1 1 d .
O4 O 0.3533(4) 0.7500(3) 0.0802(3) 0.196(4) Uani 1 1 d .
O5 O 0.4610(5) 0.7550(3) 0.1244(3) 0.164(3) Uiso 1 1 d .
O6 O 0.4379(3) 0.7002(3) 0.0758(2) 0.131(2) Uani 1 1 d .
O13 O 0.3332(3) 0.6162(3) -0.10056(17) 0.112(2) Uani 1 1 d .
O14 O 0.3117(4) 0.5459(3) -0.0710(2) 0.129(2) Uani 1 1 d .
O15 O 0.2809(4) 0.5524(3) -0.1436(2) 0.163(3) Uani 1 1 d .
O16 O 0.6899(3) 0.8960(3) 0.0910(2) 0.117(2) Uani 1 1 d .
O17 O 0.7737(3) 0.8514(3) 0.1338(2) 0.132(2) Uani 1 1 d .
O18 O 0.8043(3) 0.9157(3) 0.0996(2) 0.159(3) Uani 1 1 d .
N1 N 0.3990(2) 0.85805(18) 0.19504(14) 0.0535(11) Uani 1 1 d .
N2 N 0.4528(3) 0.69605(18) 0.23994(14) 0.0573(11) Uani 1 1 d .
N3 N 0.2172(3) 0.83545(19) 0.03476(14) 0.0597(12) Uani 1 1 d .
N4 N 0.6071(3) 0.8400(2) 0.16432(15) 0.0639(13) Uani 1 1 d .
N5 N 0.4208(2) 0.86476(19) 0.00357(14) 0.0572(12) Uani 1 1 d .
N6 N 0.5384(3) 0.83580(19) 0.21288(14) 0.0597(12) Uani 1 1 d .
N7 N 0.4503(2) 0.78031(17) 0.24068(13) 0.0527(10) Uani 1 1 d .
N13 N 0.4155(3) 0.7345(2) 0.09544(17) 0.0730(15) Uani 1 1 d .
N16 N 0.7533(4) 0.8882(4) 0.1077(2) 0.119(3) Uani 1 1 d .
N17 N 0.3079(4) 0.5720(4) -0.1047(3) 0.113(3) Uani 1 1 d .
N19 N 0.2840(2) 0.83910(19) -0.01490(14) 0.0596(12) Uani 1 1 d .
N20 N 0.2903(3) 0.86281(19) 0.14028(15) 0.0606(12) Uani 1 1 d .
N21 N 0.6437(3) 0.6906(2) 0.08413(15) 0.0636(13) Uani 1 1 d .
N22 N 0.6238(3) 0.63426(19) 0.14587(15) 0.0627(12) Uani 1 1 d .
N23 N 0.5630(3) 0.61264(19) 0.06433(15) 0.0630(12) Uani 1 1 d .
N24 N 0.3756(2) 0.78990(19) -0.04515(14) 0.0567(11) Uani 1 1 d .
N25 N 0.2760(3) 0.6069(2) 0.12530(17) 0.0757(16) Uani 1 1 d .
N26 N 0.2185(3) 0.6293(2) 0.04409(15) 0.0636(13) Uani 1 1 d .
N27 N 0.1884(3) 0.6816(2) 0.10575(16) 0.0660(13) Uani 1 1 d .
N29 N 0.5254(3) 0.86921(19) 0.06130(15) 0.0601(12) Uani 1 1 d .
N30 N 0.6385(3) 0.77539(19) 0.08375(15) 0.0611(12) Uani 1 1 d .
N31 N 0.1847(3) 0.7656(2) 0.10947(15) 0.0649(13) Uani 1 1 d .
N32 N 0.5677(3) 0.6332(2) 0.20029(15) 0.0667(13) Uani 1 1 d .
N33 N 0.3905(3) 0.6032(2) 0.17839(17) 0.0666(13) Uani 1 1 d .
N34 N 0.3865(3) 0.70567(19) -0.04523(15) 0.0592(12) Uani 1 1 d .
N35 N 0.2778(3) 0.6344(2) -0.00909(14) 0.0670(13) Uani 1 1 d .
N36 N 0.4561(3) 0.6061(2) 0.00741(16) 0.0701(14) Uani 1 1 d .
C6 C 0.5301(5) 0.4443(3) 0.1305(3) 0.106(3) Uani 1 1 d .
H6A H 0.5771 0.4536 0.1519 0.159 Uiso 1 1 calc R
H6B H 0.5362 0.4126 0.1171 0.159 Uiso 1 1 calc R
H6C H 0.4913 0.4414 0.1452 0.159 Uiso 1 1 calc R
C8 C 0.2383(6) 0.4195(3) 0.1241(3) 0.139(4) Uani 1 1 d .
H8A H 0.2652 0.3909 0.1398 0.208 Uiso 1 1 calc R
H8B H 0.2295 0.4150 0.0924 0.208 Uiso 1 1 calc R
H8C H 0.1906 0.4227 0.1305 0.208 Uiso 1 1 calc R
C9 C 0.4790(3) 0.8406(2) 0.03095(17) 0.0591(14) Uani 1 1 d .
H9A H 0.4864 0.8062 0.0289 0.071 Uiso 1 1 calc R
C10 C 0.4778(3) 0.7384(2) 0.22673(17) 0.0559(13) Uani 1 1 d .
H10A H 0.5113 0.7391 0.2094 0.067 Uiso 1 1 calc R
C16 C 0.5391(3) 0.8455(2) 0.17037(17) 0.0556(13) Uani 1 1 d .
H16A H 0.4963 0.8552 0.1476 0.067 Uiso 1 1 calc R
C21 C 0.5591(3) 0.6341(2) 0.15735(19) 0.0659(16) Uani 1 1 d .
H21A H 0.5115 0.6346 0.1362 0.079 Uiso 1 1 calc R
C22 C 0.2842(3) 0.8442(2) 0.02799(16) 0.0550(13) Uani 1 1 d .
H22A H 0.3272 0.8529 0.0509 0.066 Uiso 1 1 calc R
C24 C 0.4673(3) 0.8400(2) 0.23266(17) 0.0614(15) Uani 1 1 d .
H24A H 0.4775 0.8604 0.2600 0.074 Uiso 1 1 calc R
C28 C 0.1999(3) 0.7256(3) 0.08815(19) 0.0671(16) Uani 1 1 d .
H28A H 0.2171 0.7280 0.0630 0.081 Uiso 1 1 calc R
C30 C 0.5193(3) 0.9631(2) 0.07584(19) 0.0652(16) Uani 1 1 d .
H30A H 0.5631 0.9649 0.0999 0.078 Uiso 1 1 calc R
C31 C 0.2858(3) 0.6323(2) 0.03454(17) 0.0629(15) Uani 1 1 d .
H31A H 0.3326 0.6329 0.0564 0.075 Uiso 1 1 calc R
C32 C 0.3869(3) 0.9078(3) 0.18220(18) 0.0607(15) Uani 1 1 d .
C33 C 0.4930(3) 0.9174(2) 0.05403(18) 0.0578(14) Uani 1 1 d .
C34 C 0.6220(3) 0.7332(3) 0.10120(18) 0.0643(16) Uani 1 1 d .
H34A H 0.5975 0.7326 0.1234 0.077 Uiso 1 1 calc R
C38 C 0.3545(3) 0.7447(3) -0.03228(18) 0.0672(17) Uani 1 1 d .
H38A H 0.3203 0.7417 -0.0156 0.081 Uiso 1 1 calc R
C39 C 0.3398(3) 0.8342(2) 0.16770(17) 0.0587(14) Uani 1 1 d .
H39A H 0.3343 0.7995 0.1682 0.070 Uiso 1 1 calc R
C40 C 0.5137(3) 0.6348(3) 0.02813(18) 0.0651(16) Uani 1 1 d .
H40A H 0.5201 0.6673 0.0189 0.078 Uiso 1 1 calc R
C41 C 0.2008(3) 0.6337(3) -0.02962(19) 0.0671(16) Uani 1 1 d .
C43 C 0.2934(3) 0.9561(3) 0.12868(19) 0.0658(16) Uani 1 1 d .
H43A H 0.2473 0.9578 0.1063 0.079 Uiso 1 1 calc R
C46 C 0.3621(3) 0.7888(2) 0.28984(17) 0.0574(14) Uani 1 1 d .
H46A H 0.3612 0.8237 0.2903 0.069 Uiso 1 1 calc R
C47 C 0.3373(4) 0.6319(3) 0.1525(2) 0.0684(16) Uani 1 1 d .
H47A H 0.3411 0.6668 0.1527 0.082 Uiso 1 1 calc R
C48 C 0.3201(3) 0.9104(2) 0.14817(19) 0.0578(14) Uani 1 1 d .
C49 C 0.3843(3) 0.9569(2) 0.00156(19) 0.0643(16) Uani 1 1 d .
H49A H 0.3404 0.9549 -0.0225 0.077 Uiso 1 1 calc R
C50 C 0.4033(3) 0.7630(2) 0.26579(17) 0.0566(14) Uani 1 1 d .
C51 C 0.3645(3) 0.6820(3) 0.28795(19) 0.0685(17) Uani 1 1 d .
H51A H 0.3647 0.6471 0.2866 0.082 Uiso 1 1 calc R
C52 C 0.6472(3) 0.6333(2) 0.2203(2) 0.0682(16) Uani 1 1 d .
C53 C 0.4039(3) 0.7113(2) 0.26493(17) 0.0572(14) Uani 1 1 d .
C54 C 0.4259(3) 0.7772(2) -0.06977(17) 0.0554(13) Uani 1 1 d .
C55 C 0.4311(3) 0.9504(2) 0.19767(19) 0.0625(15) Uani 1 1 d .
H55A H 0.4767 0.9485 0.2205 0.075 Uiso 1 1 calc R
C56 C 0.4656(3) 0.8078(2) -0.09155(18) 0.0617(15) Uani 1 1 d .
H56A H 0.4602 0.8425 -0.0922 0.074 Uiso 1 1 calc R
C57 C 0.2105(3) 0.8248(3) -0.03777(18) 0.0662(16) Uani 1 1 d .
C58 C 0.1704(3) 0.8225(2) -0.00768(19) 0.0638(15) Uani 1 1 d .
C59 C 0.4337(3) 0.7255(2) -0.06878(17) 0.0553(13) Uani 1 1 d .
C60 C 0.7098(3) 0.6807(3) 0.02435(18) 0.0694(17) Uani 1 1 d .
H60A H 0.7124 0.6458 0.0252 0.083 Uiso 1 1 calc R
C62 C 0.4280(3) 0.9146(2) 0.01749(17) 0.0596(14) Uani 1 1 d .
C63 C 0.6726(3) 0.7600(3) 0.05161(18) 0.0622(15) Uani 1 1 d .
C64 C 0.5313(4) 0.5650(2) 0.0665(2) 0.0659(15) Uani 1 1 d .
C65 C 0.3229(4) 0.7609(3) 0.3128(2) 0.079(2) Uani 1 1 d .
C66 C 0.6553(3) 0.8246(2) 0.20661(19) 0.0650(16) Uani 1 1 d .
C67 C 0.5131(4) 0.7843(3) -0.1121(2) 0.0715(17) Uani 1 1 d .
C68 C 0.4808(3) 0.7029(2) -0.08877(19) 0.0656(16) Uani 1 1 d .
H68A H 0.4853 0.6681 -0.0880 0.079 Uiso 1 1 calc R
C69 C 0.6759(3) 0.7075(3) 0.05231(18) 0.0624(15) Uani 1 1 d .
C70 C 0.3639(4) 0.5538(2) 0.1676(2) 0.0677(16) Uani 1 1 d .
C71 C 0.3627(4) 1.0498(3) 0.0058(2) 0.086(2) Uani 1 1 d .
H71A H 0.3195 1.0413 -0.0189 0.130 Uiso 1 1 calc R
H71B H 0.3938 1.0735 -0.0039 0.130 Uiso 1 1 calc R
H71C H 0.3459 1.0643 0.0295 0.130 Uiso 1 1 calc R
C72 C 0.6111(3) 0.8226(2) 0.23571(18) 0.0598(14) Uani 1 1 d .
C73 C 0.2509(5) 0.5126(3) 0.1194(2) 0.092(2) Uani 1 1 d .
H73A H 0.2019 0.5159 0.1247 0.110 Uiso 1 1 calc R
H73B H 0.2423 0.5105 0.0872 0.110 Uiso 1 1 calc R
C74 C 0.6820(4) 0.6342(3) 0.1860(2) 0.0703(16) Uani 1 1 d .
C75 C 0.6423(3) 0.8068(3) 0.28046(19) 0.0730(18) Uani 1 1 d .
H75A H 0.6127 0.8052 0.3000 0.088 Uiso 1 1 calc R
C76 C 0.3360(3) 0.9995(2) 0.1427(2) 0.0630(15) Uani 1 1 d .
C77 C 0.2946(4) 0.5568(2) 0.1357(2) 0.0690(17) Uani 1 1 d .
C78 C 0.4660(4) 0.5614(2) 0.0321(2) 0.0656(16) Uani 1 1 d .
C79 C 0.1396(4) 0.6644(3) 0.1724(2) 0.0772(19) Uani 1 1 d .
H79A H 0.1397 0.6296 0.1703 0.093 Uiso 1 1 calc R
C80 C 0.4753(4) 1.0057(3) 0.0591(2) 0.0683(16) Uani 1 1 d .
C81 C 0.7786(5) 0.6814(3) -0.0339(3) 0.117(3) Uani 1 1 d .
H81A H 0.7770 0.6459 -0.0291 0.175 Uiso 1 1 calc R
H81B H 0.8304 0.6923 -0.0266 0.175 Uiso 1 1 calc R
H81C H 0.7534 0.6889 -0.0648 0.175 Uiso 1 1 calc R
C82 C 0.1635(3) 0.6309(3) 0.00293(19) 0.0666(16) Uani 1 1 d .
C83 C 0.7019(4) 0.7877(3) 0.0226(2) 0.0736(18) Uani 1 1 d .
H83A H 0.6989 0.8226 0.0222 0.088 Uiso 1 1 calc R
C84 C 0.5228(4) 0.7315(3) -0.1105(2) 0.0757(19) Uani 1 1 d .
C85 C 0.5546(4) 0.5269(3) 0.0990(2) 0.0761(18) Uani 1 1 d .
H85A H 0.5990 0.5298 0.1226 0.091 Uiso 1 1 calc R
C86 C 0.1617(3) 0.6937(3) 0.1422(2) 0.0678(16) Uani 1 1 d .
C87 C 0.4037(4) 0.9955(3) 0.1773(2) 0.0660(16) Uani 1 1 d .
C89 C 0.1388(4) 0.7695(3) 0.1787(2) 0.0795(19) Uani 1 1 d .
H89A H 0.1377 0.8043 0.1805 0.095 Uiso 1 1 calc R
C90 C 0.1603(4) 0.6329(3) -0.0753(2) 0.086(2) Uani 1 1 d .
H90A H 0.1855 0.6349 -0.0972 0.103 Uiso 1 1 calc R
C92 C 0.0837(4) 0.6292(4) -0.0870(2) 0.106(3) Uani 1 1 d .
C93 C 0.5033(4) 1.0555(3) 0.0809(2) 0.085(2) Uani 1 1 d .
H93A H 0.5492 1.0505 0.1048 0.128 Uiso 1 1 calc R
H93B H 0.4654 1.0700 0.0927 0.128 Uiso 1 1 calc R
H93C H 0.5130 1.0778 0.0589 0.128 Uiso 1 1 calc R
C94 C 0.4087(4) 1.0024(3) 0.0230(2) 0.0700(17) Uani 1 1 d .
C95 C 0.7632(4) 0.7990(4) 0.2649(2) 0.109(3) Uani 1 1 d .
C96 C 0.4537(5) 1.0423(3) 0.1920(2) 0.091(2) Uani 1 1 d .
H96A H 0.4980 1.0335 0.2159 0.137 Uiso 1 1 calc R
H96B H 0.4255 1.0676 0.2023 0.137 Uiso 1 1 calc R
H96C H 0.4686 1.0550 0.1670 0.137 Uiso 1 1 calc R
C97 C 0.4188(4) 0.5181(3) 0.0255(2) 0.0766(19) Uani 1 1 d .
H97A H 0.3679 0.5286 0.0246 0.092 Uiso 1 1 calc R
H97B H 0.4162 0.5038 -0.0035 0.092 Uiso 1 1 calc R
C98 C 0.0851(4) 0.6285(3) -0.0087(2) 0.085(2) Uani 1 1 d .
H98A H 0.0715 0.5990 0.0055 0.102 Uiso 1 1 calc R
H98B H 0.0674 0.6576 0.0042 0.102 Uiso 1 1 calc R
C99 C 0.6901(4) 0.6339(3) 0.2643(2) 0.0815(19) Uani 1 1 d .
H99A H 0.6672 0.6341 0.2873 0.098 Uiso 1 1 calc R
C100 C 0.8027(4) 0.6345(4) 0.2389(3) 0.101(3) Uani 1 1 d .
C101 C 0.7394(4) 0.7082(3) -0.0047(2) 0.084(2) Uani 1 1 d .
C102 C 0.1780(3) 0.8118(3) -0.0826(2) 0.0783(19) Uani 1 1 d .
H10B H 0.2075 0.7846 -0.0897 0.094 Uiso 1 1 calc R
H10C H 0.1831 0.8403 -0.1009 0.094 Uiso 1 1 calc R
C103 C 0.7188(4) 0.7937(3) 0.2946(2) 0.092(2) Uani 1 1 d .
C104 C 0.1187(4) 0.7390(3) 0.2099(2) 0.085(2) Uani 1 1 d .
C105 C 0.7307(3) 0.8131(3) 0.2203(2) 0.093(2) Uani 1 1 d .
H10D H 0.7597 0.8147 0.2004 0.111 Uiso 1 1 calc R
C106 C 0.1608(3) 0.7453(3) 0.14454(19) 0.0640(15) Uani 1 1 d .
C108 C 0.7356(4) 0.7624(3) -0.0058(2) 0.087(2) Uani 1 1 d .
C110 C 0.4422(4) 0.4807(3) 0.0582(2) 0.0769(18) Uani 1 1 d .
C111 C 0.3251(4) 0.7072(3) 0.3128(2) 0.0733(18) Uani 1 1 d .
C113 C 0.0940(3) 0.8074(3) -0.0195(2) 0.0755(19) Uani 1 1 d .
H11A H 0.0673 0.8054 0.0016 0.091 Uiso 1 1 calc R
C115 C 0.3058(4) 1.0485(3) 0.1209(2) 0.091(2) Uani 1 1 d .
H11B H 0.2588 1.0428 0.0981 0.136 Uiso 1 1 calc R
H11C H 0.3418 1.0631 0.1077 0.136 Uiso 1 1 calc R
H11D H 0.2975 1.0710 0.1431 0.136 Uiso 1 1 calc R
C116 C 0.0611(3) 0.7956(3) -0.0639(2) 0.090(2) Uani 1 1 d .
C118 C 0.5577(4) 0.8151(3) -0.1365(3) 0.100(3) Uani 1 1 d .
H11E H 0.5877 0.7931 -0.1489 0.150 Uiso 1 1 calc R
H11F H 0.5904 0.8379 -0.1158 0.150 Uiso 1 1 calc R
H11G H 0.5233 0.8337 -0.1602 0.150 Uiso 1 1 calc R
C119 C 0.3977(4) 0.5097(3) 0.1863(2) 0.085(2) Uani 1 1 d .
H11H H 0.4458 0.5094 0.2069 0.102 Uiso 1 1 calc R
C120 C 0.7599(4) 0.6344(3) 0.1949(2) 0.087(2) Uani 1 1 d .
H12A H 0.7825 0.6345 0.1718 0.104 Uiso 1 1 calc R
C122 C 0.8885(4) 0.6321(5) 0.2512(3) 0.154(5) Uani 1 1 d .
H12B H 0.9040 0.6316 0.2243 0.231 Uiso 1 1 calc R
H12C H 0.9061 0.6022 0.2682 0.231 Uiso 1 1 calc R
H12D H 0.9098 0.6610 0.2688 0.231 Uiso 1 1 calc R
C123 C 0.7687(6) 0.7929(3) -0.0357(3) 0.135(4) Uani 1 1 d .
H12E H 0.7596 0.8279 -0.0320 0.203 Uiso 1 1 calc R
H12F H 0.7455 0.7833 -0.0664 0.203 Uiso 1 1 calc R
H12G H 0.8224 0.7870 -0.0280 0.203 Uiso 1 1 calc R
C125 C 0.1020(4) 0.7972(4) -0.0956(2) 0.098(3) Uani 1 1 d .
C126 C 0.2844(4) 0.7884(3) 0.3425(3) 0.107(3) Uani 1 1 d .
H12H H 0.2880 0.8240 0.3385 0.160 Uiso 1 1 calc R
H12I H 0.3087 0.7800 0.3733 0.160 Uiso 1 1 calc R
H12J H 0.2319 0.7788 0.3347 0.160 Uiso 1 1 calc R
C128 C 0.5075(4) 0.4842(3) 0.0941(3) 0.0788(19) Uani 1 1 d .
C132 C 0.0397(5) 0.6261(5) -0.1359(3) 0.149(5) Uani 1 1 d .
H13A H 0.0742 0.6277 -0.1538 0.224 Uiso 1 1 calc R
H13B H 0.0047 0.6537 -0.1436 0.224 Uiso 1 1 calc R
H13C H 0.0122 0.5950 -0.1416 0.224 Uiso 1 1 calc R
C134 C 0.0926(5) 0.6570(3) 0.2399(3) 0.112(3) Uani 1 1 d .
H13D H 0.0954 0.6218 0.2340 0.168 Uiso 1 1 calc R
H13E H 0.0413 0.6657 0.2383 0.168 Uiso 1 1 calc R
H13F H 0.1252 0.6646 0.2693 0.168 Uiso 1 1 calc R
C135 C 0.2836(5) 0.6791(3) 0.3397(3) 0.102(3) Uani 1 1 d .
H13G H 0.2900 0.6436 0.3364 0.153 Uiso 1 1 calc R
H13H H 0.2306 0.6873 0.3294 0.153 Uiso 1 1 calc R
H13I H 0.3035 0.6881 0.3708 0.153 Uiso 1 1 calc R
C136 C 0.0455(4) 0.6268(3) -0.0536(2) 0.095(3) Uani 1 1 d .
C137 C 0.7684(4) 0.6342(3) 0.2739(2) 0.092(2) Uani 1 1 d .
C142 C 0.1176(4) 0.6869(3) 0.2053(3) 0.089(2) Uani 1 1 d .
C143 C -0.0227(4) 0.7790(5) -0.0801(3) 0.161(5) Uani 1 1 d .
H14A H -0.0358 0.7705 -0.1114 0.242 Uiso 1 1 calc R
H14B H -0.0545 0.8059 -0.0759 0.242 Uiso 1 1 calc R
H14C H -0.0298 0.7502 -0.0632 0.242 Uiso 1 1 calc R
C144 C 0.7561(4) 0.7776(4) 0.3423(2) 0.105(3) Uani 1 1 d .
H14D H 0.7184 0.7744 0.3579 0.158 Uiso 1 1 calc R
H14E H 0.7929 0.8023 0.3571 0.158 Uiso 1 1 calc R
H14F H 0.7808 0.7458 0.3424 0.158 Uiso 1 1 calc R
C146 C 0.2855(6) 0.4670(3) 0.1394(3) 0.104(3) Uani 1 1 d .
C148 C 0.3852(6) 0.4151(3) 0.1926(3) 0.139(4) Uani 1 1 d .
H14G H 0.3493 0.3894 0.1790 0.208 Uiso 1 1 calc R
H14H H 0.3924 0.4155 0.2243 0.208 Uiso 1 1 calc R
H14I H 0.4327 0.4082 0.1869 0.208 Uiso 1 1 calc R
C149 C 0.3912(4) 0.4333(3) 0.0521(3) 0.102(3) Uani 1 1 d .
H14J H 0.4135 0.4095 0.0754 0.153 Uiso 1 1 calc R
H14K H 0.3866 0.4185 0.0234 0.153 Uiso 1 1 calc R
H14L H 0.3418 0.4427 0.0539 0.153 Uiso 1 1 calc R
C150 C 0.3559(5) 0.4650(3) 0.1730(3) 0.097(2) Uani 1 1 d .
C151 C 0.8465(4) 0.7861(5) 0.2809(3) 0.164(5) Uani 1 1 d .
H15A H 0.8692 0.7928 0.2574 0.246 Uiso 1 1 calc R
H15B H 0.8523 0.7511 0.2888 0.246 Uiso 1 1 calc R
H15C H 0.8709 0.8060 0.3067 0.246 Uiso 1 1 calc R
C154 C 0.1004(5) 0.7654(3) 0.2490(3) 0.117(3) Uani 1 1 d .
H15D H 0.1029 0.8011 0.2454 0.176 Uiso 1 1 calc R
H15E H 0.1365 0.7555 0.2767 0.176 Uiso 1 1 calc R
H15F H 0.0503 0.7562 0.2495 0.176 Uiso 1 1 calc R
C157 C 0.0633(4) 0.7825(5) -0.1446(2) 0.142(4) Uani 1 1 d .
H15G H 0.0116 0.7731 -0.1479 0.213 Uiso 1 1 calc R
H15H H 0.0897 0.7547 -0.1526 0.213 Uiso 1 1 calc R
H15I H 0.0642 0.8106 -0.1638 0.213 Uiso 1 1 calc R
C164 C -0.0414(4) 0.6236(4) -0.0667(3) 0.128(4) Uani 1 1 d .
H16B H -0.0614 0.6227 -0.0988 0.192 Uiso 1 1 calc R
H16C H -0.0609 0.6525 -0.0554 0.192 Uiso 1 1 calc R
H16D H -0.0561 0.5937 -0.0542 0.192 Uiso 1 1 calc R
C169 C 0.5759(5) 0.7057(3) -0.1331(3) 0.118(3) Uani 1 1 d .
H16E H 0.5994 0.7305 -0.1471 0.177 Uiso 1 1 calc R
H16F H 0.5475 0.6827 -0.1555 0.177 Uiso 1 1 calc R
H16G H 0.6144 0.6877 -0.1111 0.177 Uiso 1 1 calc R
C174 C 0.8170(5) 0.6335(4) 0.3233(3) 0.139(4) Uani 1 1 d .
H17A H 0.7845 0.6339 0.3424 0.209 Uiso 1 1 calc R
H17B H 0.8493 0.6625 0.3294 0.209 Uiso 1 1 calc R
H17C H 0.8476 0.6037 0.3290 0.209 Uiso 1 1 calc R
O20 O 0.4922(4) 0.5772(3) 0.2821(2) 0.158(3) Uiso 1 1 d .

loop_
_atom_site_aniso_label
_atom_site_aniso_U_11
_atom_site_aniso_U_22
_atom_site_aniso_U_33
_atom_site_aniso_U_23
_atom_site_aniso_U_13
_atom_site_aniso_U_12
Zn1 0.0576(4) 0.0785(6) 0.0496(4) 0.0016(4) 0.0170(3) -0.0049(4)
Zn2 0.0588(4) 0.0822(6) 0.0477(4) -0.0058(4) 0.0206(3) -0.0044(4)
Zn3 0.0780(5) 0.0687(5) 0.0626(5) -0.0021(4) 0.0351(4) 0.0026(4)
Zn4 0.0741(5) 0.0782(6) 0.0509(4) -0.0077(4) 0.0274(4) -0.0110(4)
B1 0.065(4) 0.060(4) 0.036(3) -0.003(3) 0.025(3) -0.016(3)
B2 0.047(3) 0.108(6) 0.041(3) -0.026(3) 0.027(3) -0.013(3)
B3 0.039(3) 0.090(5) 0.044(3) -0.035(3) 0.015(3) -0.006(3)
O1W 0.073(3) 0.107(4) 0.074(3) -0.014(3) 0.032(2) -0.004(3)
O4 0.076(4) 0.214(9) 0.268(10) -0.096(8) 0.002(5) 0.026(5)
O6 0.112(4) 0.149(6) 0.128(5) -0.060(4) 0.029(4) 0.009(4)
O13 0.110(4) 0.159(6) 0.075(3) -0.041(4) 0.037(3) -0.035(4)
O14 0.154(6) 0.142(6) 0.092(4) -0.021(4) 0.037(4) 0.009(5)
O15 0.180(7) 0.217(8) 0.092(4) -0.071(5) 0.040(4) -0.086(6)
O16 0.088(4) 0.155(6) 0.112(4) 0.012(4) 0.036(3) -0.021(4)
O17 0.109(4) 0.185(7) 0.101(4) 0.032(5) 0.027(4) -0.011(5)
O18 0.089(4) 0.213(8) 0.175(6) 0.072(6) 0.036(4) -0.030(5)
N1 0.053(2) 0.058(3) 0.047(2) -0.006(2) 0.011(2) 0.000(2)
N2 0.065(3) 0.063(3) 0.049(2) 0.009(2) 0.025(2) 0.008(2)
N3 0.057(3) 0.073(3) 0.051(3) -0.002(2) 0.018(2) 0.001(2)
N4 0.052(3) 0.084(4) 0.056(3) 0.012(3) 0.016(2) 0.003(2)
N5 0.058(3) 0.074(3) 0.046(2) 0.002(2) 0.026(2) -0.003(2)
N6 0.062(3) 0.079(3) 0.040(2) -0.002(2) 0.017(2) 0.006(2)
N7 0.059(3) 0.058(3) 0.043(2) 0.001(2) 0.018(2) 0.003(2)
N13 0.056(3) 0.103(5) 0.058(3) -0.033(3) 0.015(2) -0.018(3)
N16 0.087(5) 0.180(9) 0.092(5) 0.060(5) 0.027(4) 0.005(6)
N17 0.096(5) 0.158(8) 0.086(5) -0.033(6) 0.028(4) -0.028(5)
N19 0.056(3) 0.083(4) 0.040(2) 0.001(2) 0.014(2) -0.001(2)
N20 0.061(3) 0.064(3) 0.058(3) -0.008(2) 0.018(2) 0.001(2)
N21 0.060(3) 0.088(4) 0.049(3) -0.010(3) 0.027(2) -0.002(3)
N22 0.058(3) 0.079(4) 0.056(3) -0.002(2) 0.024(2) 0.001(3)
N23 0.070(3) 0.071(3) 0.052(3) 0.005(2) 0.025(2) 0.002(3)
N24 0.055(2) 0.076(3) 0.043(2) -0.001(2) 0.021(2) -0.001(2)
N25 0.105(4) 0.080(4) 0.058(3) -0.015(3) 0.048(3) -0.022(3)
N26 0.058(3) 0.080(4) 0.055(3) -0.007(2) 0.018(2) -0.016(3)
N27 0.056(3) 0.088(4) 0.056(3) -0.003(3) 0.019(2) -0.010(3)
N29 0.061(3) 0.071(3) 0.049(3) 0.004(2) 0.017(2) -0.001(3)
N30 0.066(3) 0.072(3) 0.048(3) -0.002(2) 0.022(2) -0.005(3)
N31 0.072(3) 0.077(4) 0.055(3) -0.012(3) 0.032(2) -0.007(3)
N32 0.077(3) 0.079(4) 0.048(3) -0.008(2) 0.023(2) 0.002(3)
N33 0.074(3) 0.065(3) 0.070(3) 0.001(3) 0.036(3) 0.000(3)
N34 0.064(3) 0.070(3) 0.052(3) -0.005(2) 0.029(2) -0.004(2)
N35 0.071(3) 0.087(4) 0.043(2) -0.009(2) 0.018(2) -0.017(3)
N36 0.074(3) 0.085(4) 0.058(3) -0.012(3) 0.029(3) -0.010(3)
C6 0.103(6) 0.068(5) 0.147(8) 0.011(5) 0.036(5) 0.008(4)
C8 0.189(10) 0.078(6) 0.184(10) -0.032(6) 0.111(9) -0.046(6)
C9 0.054(3) 0.077(4) 0.046(3) 0.007(3) 0.013(2) 0.005(3)
C10 0.057(3) 0.068(4) 0.047(3) -0.004(3) 0.021(3) 0.000(3)
C16 0.058(3) 0.068(4) 0.040(3) -0.004(3) 0.013(2) 0.004(3)
C21 0.063(3) 0.083(5) 0.056(3) -0.007(3) 0.025(3) -0.002(3)
C22 0.054(3) 0.076(4) 0.035(3) -0.001(2) 0.015(2) 0.002(3)
C24 0.053(3) 0.096(5) 0.037(3) 0.011(3) 0.016(2) -0.002(3)
C28 0.066(4) 0.089(5) 0.048(3) 0.000(3) 0.019(3) -0.016(3)
C30 0.070(4) 0.074(4) 0.059(3) -0.007(3) 0.030(3) -0.017(3)
C31 0.067(3) 0.084(4) 0.042(3) -0.009(3) 0.022(3) -0.014(3)
C32 0.052(3) 0.087(5) 0.050(3) -0.006(3) 0.025(3) -0.004(3)
C33 0.065(3) 0.068(4) 0.048(3) 0.004(3) 0.028(3) 0.000(3)
C34 0.062(3) 0.093(5) 0.043(3) 0.002(3) 0.023(3) -0.001(3)
C38 0.064(4) 0.092(5) 0.051(3) 0.002(3) 0.024(3) -0.015(3)
C39 0.053(3) 0.069(4) 0.051(3) -0.007(3) 0.010(3) -0.001(3)
C40 0.068(4) 0.084(5) 0.051(3) -0.014(3) 0.029(3) -0.013(3)
C41 0.071(4) 0.083(5) 0.048(3) 0.009(3) 0.019(3) -0.011(3)
C43 0.059(3) 0.092(5) 0.054(3) -0.002(3) 0.029(3) 0.003(3)
C46 0.061(3) 0.063(4) 0.052(3) -0.012(3) 0.023(3) -0.005(3)
C47 0.082(4) 0.070(4) 0.064(4) -0.004(3) 0.038(3) -0.012(4)
C48 0.066(3) 0.056(4) 0.062(3) 0.001(3) 0.036(3) 0.004(3)
C49 0.074(4) 0.076(4) 0.057(3) 0.006(3) 0.041(3) 0.003(3)
C50 0.053(3) 0.076(4) 0.043(3) -0.005(3) 0.016(2) -0.001(3)
C51 0.077(4) 0.078(4) 0.058(3) -0.008(3) 0.033(3) -0.022(3)
C52 0.061(3) 0.072(4) 0.070(4) 0.001(3) 0.017(3) 0.003(3)
C53 0.061(3) 0.069(4) 0.041(3) -0.001(3) 0.014(2) 0.001(3)
C54 0.047(3) 0.073(4) 0.043(3) 0.004(3) 0.009(2) -0.003(3)
C55 0.068(4) 0.069(4) 0.052(3) 0.004(3) 0.019(3) -0.005(3)
C56 0.064(3) 0.066(4) 0.062(3) -0.002(3) 0.029(3) -0.003(3)
C57 0.059(3) 0.095(5) 0.044(3) -0.005(3) 0.013(3) 0.001(3)
C58 0.057(3) 0.079(4) 0.056(3) -0.005(3) 0.018(3) 0.003(3)
C59 0.053(3) 0.069(4) 0.045(3) -0.006(3) 0.016(2) -0.011(3)
C60 0.068(4) 0.091(5) 0.052(3) 0.003(3) 0.022(3) 0.001(3)
C62 0.064(3) 0.076(4) 0.044(3) 0.008(3) 0.023(3) 0.000(3)
C63 0.053(3) 0.082(5) 0.051(3) 0.000(3) 0.013(3) -0.006(3)
C64 0.075(4) 0.060(4) 0.068(4) -0.011(3) 0.029(3) -0.002(3)
C65 0.070(4) 0.099(6) 0.076(4) -0.027(4) 0.035(3) -0.007(4)
C66 0.060(3) 0.079(4) 0.054(3) 0.013(3) 0.014(3) -0.005(3)
C67 0.071(4) 0.079(5) 0.079(4) -0.003(3) 0.045(3) -0.004(3)
C68 0.070(4) 0.071(4) 0.064(4) -0.011(3) 0.033(3) -0.005(3)
C69 0.044(3) 0.094(5) 0.049(3) -0.009(3) 0.011(2) 0.002(3)
C70 0.091(5) 0.056(4) 0.067(4) -0.010(3) 0.041(4) -0.001(4)
C71 0.114(6) 0.085(5) 0.074(4) 0.004(4) 0.048(4) 0.027(4)
C72 0.055(3) 0.072(4) 0.046(3) 0.007(3) 0.006(2) 0.000(3)
C73 0.115(6) 0.100(6) 0.082(5) -0.022(4) 0.063(5) -0.024(5)
C74 0.068(4) 0.074(4) 0.069(4) 0.003(3) 0.021(3) 0.006(3)
C75 0.063(4) 0.098(5) 0.053(3) 0.009(3) 0.010(3) 0.006(4)
C76 0.072(4) 0.060(4) 0.071(4) 0.007(3) 0.043(3) 0.008(3)
C77 0.094(5) 0.058(4) 0.069(4) -0.006(3) 0.046(4) -0.012(4)
C78 0.087(4) 0.055(4) 0.068(4) -0.009(3) 0.045(4) -0.004(3)
C79 0.081(4) 0.092(5) 0.069(4) -0.004(4) 0.038(4) -0.016(4)
C80 0.071(4) 0.075(4) 0.071(4) -0.007(3) 0.042(3) -0.006(3)
C81 0.156(8) 0.124(7) 0.103(6) -0.025(5) 0.090(6) -0.013(6)
C82 0.052(3) 0.089(5) 0.058(3) -0.002(3) 0.015(3) -0.014(3)
C83 0.079(4) 0.088(5) 0.062(4) 0.011(3) 0.032(3) -0.005(4)
C84 0.084(4) 0.078(5) 0.085(4) 0.003(4) 0.055(4) 0.002(4)
C85 0.072(4) 0.083(5) 0.081(4) -0.008(4) 0.034(4) 0.008(4)
C86 0.059(3) 0.087(5) 0.058(3) -0.002(3) 0.017(3) -0.014(3)
C87 0.077(4) 0.071(4) 0.058(3) -0.006(3) 0.031(3) -0.012(3)
C89 0.096(5) 0.083(5) 0.071(4) -0.010(4) 0.042(4) -0.005(4)
C90 0.069(4) 0.135(7) 0.053(4) 0.005(4) 0.017(3) -0.016(4)
C92 0.088(5) 0.178(9) 0.048(4) 0.020(5) 0.011(4) -0.026(6)
C93 0.093(5) 0.089(5) 0.086(5) -0.021(4) 0.046(4) -0.017(4)
C94 0.086(4) 0.076(4) 0.064(4) 0.004(3) 0.047(4) 0.004(4)
C95 0.062(4) 0.181(9) 0.077(5) 0.046(5) 0.010(4) 0.026(5)
C96 0.129(6) 0.061(4) 0.085(5) 0.001(4) 0.035(5) -0.009(4)
C97 0.080(4) 0.087(5) 0.075(4) -0.020(4) 0.043(4) 0.006(4)
C98 0.082(5) 0.102(6) 0.075(4) 0.004(4) 0.031(4) -0.018(4)
C99 0.094(5) 0.094(5) 0.056(4) 0.003(4) 0.020(4) 0.013(4)
C100 0.070(4) 0.134(8) 0.088(5) -0.006(5) 0.003(4) 0.014(5)
C101 0.089(5) 0.102(6) 0.071(4) -0.012(4) 0.036(4) -0.016(4)
C102 0.063(4) 0.104(6) 0.065(4) -0.007(4) 0.015(3) 0.005(4)
C103 0.062(4) 0.145(7) 0.066(4) 0.038(4) 0.014(3) 0.014(4)
C104 0.093(5) 0.112(6) 0.062(4) 0.001(4) 0.041(4) 0.014(5)
C105 0.046(3) 0.148(7) 0.084(5) 0.035(5) 0.018(3) 0.012(4)
C106 0.056(3) 0.082(5) 0.053(3) -0.003(3) 0.014(3) -0.004(3)
C108 0.103(5) 0.109(6) 0.065(4) 0.003(4) 0.051(4) -0.016(5)
C110 0.086(5) 0.062(4) 0.089(5) -0.006(4) 0.035(4) -0.003(4)
C111 0.085(4) 0.083(5) 0.062(4) -0.008(3) 0.038(3) -0.015(4)
C113 0.061(4) 0.106(6) 0.061(4) -0.021(4) 0.020(3) -0.008(4)
C115 0.108(6) 0.077(5) 0.102(5) 0.010(4) 0.053(5) 0.003(4)
C116 0.049(3) 0.139(7) 0.077(5) -0.026(5) 0.011(3) -0.004(4)
C118 0.114(6) 0.088(5) 0.134(7) -0.007(5) 0.092(6) -0.016(5)
C119 0.098(5) 0.081(5) 0.094(5) -0.012(4) 0.057(4) -0.017(4)
C120 0.067(4) 0.114(6) 0.077(5) -0.003(4) 0.018(4) -0.001(4)
C122 0.071(5) 0.276(15) 0.099(6) -0.019(8) 0.000(5) 0.031(7)
C123 0.206(11) 0.118(7) 0.131(7) -0.010(6) 0.125(8) -0.036(7)
C125 0.064(4) 0.163(8) 0.055(4) -0.026(4) -0.001(3) 0.006(5)
C126 0.120(6) 0.109(6) 0.127(7) -0.024(5) 0.090(6) -0.005(5)
C128 0.077(4) 0.065(4) 0.098(5) -0.014(4) 0.032(4) 0.011(4)
C132 0.100(6) 0.274(14) 0.066(5) 0.017(7) 0.014(5) -0.052(8)
C134 0.152(8) 0.118(7) 0.099(6) 0.014(5) 0.087(6) 0.002(6)
C135 0.119(6) 0.095(6) 0.120(6) -0.026(5) 0.079(6) -0.035(5)
C136 0.065(4) 0.148(8) 0.065(4) 0.014(4) 0.006(3) -0.021(5)
C137 0.079(5) 0.125(7) 0.062(4) -0.008(4) 0.004(4) 0.003(5)
C142 0.090(5) 0.099(6) 0.088(5) 0.019(4) 0.044(4) -0.001(4)
C143 0.070(5) 0.319(17) 0.103(6) -0.092(8) 0.038(5) -0.050(7)
C144 0.075(4) 0.176(9) 0.062(4) 0.033(5) 0.015(4) 0.007(5)
C146 0.137(8) 0.080(6) 0.114(7) -0.035(5) 0.068(6) -0.027(6)
C148 0.198(11) 0.066(6) 0.178(10) -0.012(6) 0.094(9) 0.010(6)
C149 0.094(5) 0.071(5) 0.149(7) -0.009(5) 0.047(5) -0.001(4)
C150 0.112(6) 0.084(6) 0.110(6) -0.026(5) 0.058(5) -0.013(5)
C151 0.062(5) 0.323(17) 0.105(7) 0.097(8) 0.022(4) 0.018(7)
C154 0.148(8) 0.133(8) 0.096(6) -0.006(5) 0.074(6) -0.013(6)
C157 0.076(5) 0.283(14) 0.063(5) -0.050(7) 0.015(4) -0.013(7)
C164 0.067(5) 0.207(11) 0.103(6) 0.016(7) 0.012(4) -0.032(6)
C169 0.125(7) 0.089(6) 0.185(9) -0.006(6) 0.115(7) 0.010(5)
C174 0.113(7) 0.196(12) 0.081(6) -0.004(6) -0.014(5) 0.020(7)

loop_
_atom_type_symbol
_atom_type_description
_atom_type_scat_dispersion_real
_atom_type_scat_dispersion_imag
_atom_type_scat_source
C C 0.0181 0.0091 'International Tables Vol C Tables 4.2.6.8 and 6.1.1.4'
H H 0.0000 0.0000 'International Tables Vol C Tables 4.2.6.8 and 6.1.1.4'
B B 0.0090 0.0039 'International Tables Vol C Tables 4.2.6.8 and 6.1.1.4'
N N 0.0311 0.0180 'International Tables Vol C Tables 4.2.6.8 and 6.1.1.4'
O O 0.0492 0.0322 'International Tables Vol C Tables 4.2.6.8 and 6.1.1.4'
Zn Zn -1.5491 0.6778 'International Tables Vol C Tables 4.2.6.8 and 6.1.1.4'

loop_
_geom_angle_atom_site_label_1
_geom_angle_atom_site_label_2
_geom_angle_atom_site_label_3
_geom_angle
N4 Zn1 O16 120.9(2)
N4 Zn1 N30 109.0(2)
O16 Zn1 N30 114.3(2)
N4 Zn1 N29 107.73(18)
O16 Zn1 N29 97.0(2)
N30 Zn1 N29 105.9(2)
N3 Zn2 N31 107.36(19)
N3 Zn2 O1W 109.47(18)
N31 Zn2 O1W 108.8(2)
N3 Zn2 N20 110.42(19)
N31 Zn2 N20 108.3(2)
O1W Zn2 N20 112.41(19)
N2 Zn3 N32 108.5(2)
N2 Zn3 N33 104.2(2)
N32 Zn3 N33 108.84(19)
N2 Zn3 O20 111.1(2)
N32 Zn3 O20 118.4(2)
N33 Zn3 O20 104.8(2)
N36 Zn4 O13 122.2(2)
N36 Zn4 N35 110.62(19)
O13 Zn4 N35 114.1(2)
N36 Zn4 N34 105.9(2)
O13 Zn4 N34 94.8(2)
N35 Zn4 N34 106.4(2)
N21 B1 N23 105.9(5)
N21 B1 N22 106.6(4)
N23 B1 N22 105.2(4)
N5 B2 N19 105.7(4)
N5 B2 N24 104.6(5)
N19 B2 N24 104.3(5)
N25 B3 N26 106.6(4)
N25 B3 N27 107.1(4)
N26 B3 N27 98.6(5)
N17 O13 Zn4 107.9(5)
N16 O16 Zn1 113.3(6)
C39 N1 C32 103.9(5)
C39 N1 C24 132.8(5)
C32 N1 C24 123.4(5)
C10 N2 C53 105.2(5)
C10 N2 Zn3 125.0(3)
C53 N2 Zn3 129.8(4)
C22 N3 C58 103.8(4)
C22 N3 Zn2 124.2(4)
C58 N3 Zn2 131.8(4)
C16 N4 C66 105.1(4)
C16 N4 Zn1 122.0(4)
C66 N4 Zn1 132.3(4)
C9 N5 C62 106.1(5)
C9 N5 B2 131.6(6)
C62 N5 B2 122.2(5)
C16 N6 C72 105.7(4)
C16 N6 C24 127.1(4)
C72 N6 C24 127.1(4)
C10 N7 C50 105.0(5)
C10 N7 C24 129.9(4)
C50 N7 C24 125.1(4)
O5 N13 O4 122.7(8)
O5 N13 O6 117.4(7)
O4 N13 O6 118.9(6)
O16 N16 O17 120.4(8)
O16 N16 O18 121.1(8)
O17 N16 O18 118.5(8)
O14 N17 O13 120.6(8)
O14 N17 O15 118.8(9)
O13 N17 O15 120.5(9)
C22 N19 C57 104.9(4)
C22 N19 B2 128.4(4)
C57 N19 B2 126.7(4)
C39 N20 C48 104.8(5)
C39 N20 Zn2 122.8(4)
C48 N20 Zn2 132.0(4)
C34 N21 C69 104.4(5)
C34 N21 B1 130.1(4)
C69 N21 B1 125.4(5)
C21 N22 C74 105.8(5)
C21 N22 B1 131.1(5)
C74 N22 B1 123.1(5)
C40 N23 C64 104.2(5)
C40 N23 B1 129.7(5)
C64 N23 B1 126.1(5)
C38 N24 C54 103.8(5)
C38 N24 B2 131.3(4)
C54 N24 B2 124.9(5)
C47 N25 C77 102.7(6)
C47 N25 B3 135.7(6)
C77 N25 B3 121.5(6)
C31 N26 C82 105.3(4)
C31 N26 B3 128.0(4)
C82 N26 B3 126.6(4)
C28 N27 C86 105.5(5)
C28 N27 B3 134.1(5)
C86 N27 B3 120.3(5)
C9 N29 C33 104.8(5)
C9 N29 Zn1 123.7(4)
C33 N29 Zn1 131.4(4)
C34 N30 C63 104.6(5)
C34 N30 Zn1 125.3(4)
C63 N30 Zn1 130.0(4)
C28 N31 C106 104.0(5)
C28 N31 Zn2 125.0(4)
C106 N31 Zn2 130.9(4)
C21 N32 C52 104.7(5)
C21 N32 Zn3 122.9(4)
C52 N32 Zn3 132.2(4)
C47 N33 C70 104.5(6)
C47 N33 Zn3 125.3(5)
C70 N33 Zn3 129.9(5)
C38 N34 C59 105.5(5)
C38 N34 Zn4 125.3(4)
C59 N34 Zn4 129.1(4)
C31 N35 C41 105.6(5)
C31 N35 Zn4 124.4(4)
C41 N35 Zn4 129.9(4)
C40 N36 C78 105.5(6)
C40 N36 Zn4 122.1(5)
C78 N36 Zn4 129.4(4)
C128 C6 H6A 109.5
C128 C6 H6B 109.5
H6A C6 H6B 109.5
C128 C6 H6C 109.5
H6A C6 H6C 109.5
H6B C6 H6C 109.5
C146 C8 H8A 109.5
C146 C8 H8B 109.5
H8A C8 H8B 109.5
C146 C8 H8C 109.5
H8A C8 H8C 109.5
H8B C8 H8C 109.5
N29 C9 N5 114.5(6)
N29 C9 H9A 122.7
N5 C9 H9A 122.7
N2 C10 N7 113.9(4)
N2 C10 H10A 123.1
N7 C10 H10A 123.1
N4 C16 N6 113.3(5)
N4 C16 H16A 123.3
N6 C16 H16A 123.3
N32 C21 N22 114.9(5)
N32 C21 H21A 122.5
N22 C21 H21A 122.5
N3 C22 N19 114.0(5)
N3 C22 H22A 123.0
N19 C22 H22A 123.0
N1 C24 N6 108.1(4)
N1 C24 N7 105.6(4)
N6 C24 N7 101.6(4)
N1 C24 H24A 113.5
N6 C24 H24A 113.5
N7 C24 H24A 113.5
N31 C28 N27 114.6(5)
N31 C28 H28A 122.7
N27 C28 H28A 122.7
C80 C30 C33 116.1(6)
C80 C30 H30A 122.0
C33 C30 H30A 122.0
N35 C31 N26 113.0(5)
N35 C31 H31A 123.5
N26 C31 H31A 123.5
C48 C32 N1 107.6(5)
C48 C32 C55 121.9(6)
N1 C32 C55 130.5(5)
C62 C33 N29 107.9(5)
C62 C33 C30 122.1(6)
N29 C33 C30 129.9(6)
N30 C34 N21 114.8(5)
N30 C34 H34A 122.6
N21 C34 H34A 122.6
N34 C38 N24 114.7(5)
N34 C38 H38A 122.7
N24 C38 H38A 122.7
N20 C39 N1 115.3(6)
N20 C39 H39A 122.4
N1 C39 H39A 122.4
N36 C40 N23 113.8(6)
N36 C40 H40A 123.1
N23 C40 H40A 123.1
N35 C41 C82 109.0(5)
N35 C41 C90 130.1(5)
C82 C41 C90 120.8(6)
C48 C43 C76 119.7(6)
C48 C43 H43A 120.1
C76 C43 H43A 120.1
C65 C46 C50 117.6(6)
C65 C46 H46A 121.2
C50 C46 H46A 121.2
N33 C47 N25 115.3(6)
N33 C47 H47A 122.3
N25 C47 H47A 122.3
C32 C48 N20 108.3(5)
C32 C48 C43 120.4(6)
N20 C48 C43 131.3(6)
C62 C49 C94 117.4(6)
C62 C49 H49A 121.3
C94 C49 H49A 121.3
C53 C50 C46 120.9(5)
C53 C50 N7 107.9(5)
C46 C50 N7 131.2(6)
C111 C51 C53 116.9(6)
C111 C51 H51A 121.5
C53 C51 H51A 121.5
C99 C52 C74 120.5(6)
C99 C52 N32 131.4(6)
C74 C52 N32 108.1(5)
C50 C53 C51 122.6(5)
C50 C53 N2 108.0(5)
C51 C53 N2 129.3(6)
C59 C54 C56 121.7(5)
C59 C54 N24 107.9(5)
C56 C54 N24 130.3(6)
C87 C55 C32 116.6(6)
C87 C55 H55A 121.7
C32 C55 H55A 121.7
C67 C56 C54 117.1(6)
C67 C56 H56A 121.5
C54 C56 H56A 121.5
C58 C57 N19 107.8(5)
C58 C57 C102 121.4(6)
N19 C57 C102 130.8(5)
C57 C58 N3 109.5(5)
C57 C58 C113 122.6(6)
N3 C58 C113 127.9(5)
C68 C59 C54 120.6(5)
C68 C59 N34 131.3(6)
C54 C59 N34 108.1(5)
C101 C60 C69 117.7(7)
C101 C60 H60A 121.1
C69 C60 H60A 121.1
C49 C62 N5 132.1(6)
C49 C62 C33 121.3(6)
N5 C62 C33 106.6(5)
N30 C63 C83 130.8(6)
N30 C63 C69 108.1(5)
C83 C63 C69 121.1(6)
C78 C64 N23 108.0(6)
C78 C64 C85 122.0(6)
N23 C64 C85 129.8(6)
C46 C65 C111 121.5(5)
C46 C65 C126 118.0(7)
C111 C65 C126 120.1(6)
C105 C66 C72 121.7(6)
C105 C66 N4 131.3(6)
C72 C66 N4 106.9(5)
C56 C67 C84 121.7(5)
C56 C67 C118 119.9(6)
C84 C67 C118 118.3(5)
C59 C68 C84 120.3(6)
C59 C68 H68A 119.8
C84 C68 H68A 119.8
N21 C69 C63 108.2(5)
N21 C69 C60 130.3(6)
C63 C69 C60 121.5(6)
C77 C70 C119 124.5(7)
C77 C70 N33 107.8(6)
C119 C70 N33 127.7(7)
C94 C71 H71A 109.5
C94 C71 H71B 109.5
H71A C71 H71B 109.5
C94 C71 H71C 109.5
H71A C71 H71C 109.5
H71B C71 H71C 109.5
N6 C72 C66 108.9(5)
N6 C72 C75 130.3(5)
C66 C72 C75 120.7(5)
C146 C73 C77 114.2(7)
C146 C73 H73A 108.7
C77 C73 H73A 108.7
C146 C73 H73B 108.7
C77 C73 H73B 108.7
H73A C73 H73B 107.6
C120 C74 N22 131.7(6)
C120 C74 C52 121.9(6)
N22 C74 C52 106.5(5)
C103 C75 C72 118.1(6)
C103 C75 H75A 120.9
C72 C75 H75A 120.9
C43 C76 C87 118.4(6)
C43 C76 C115 118.6(6)
C87 C76 C115 123.0(6)
C70 C77 N25 109.6(6)
C70 C77 C73 121.2(7)
N25 C77 C73 129.1(7)
C64 C78 N36 108.5(6)
C64 C78 C97 122.2(6)
N36 C78 C97 129.3(7)
C142 C79 C86 119.0(7)
C142 C79 H79A 120.5
C86 C79 H79A 120.5
C30 C80 C94 121.5(6)
C30 C80 C93 117.3(6)
C94 C80 C93 121.2(7)
C101 C81 H81A 109.5
C101 C81 H81B 109.5
H81A C81 H81B 109.5
C101 C81 H81C 109.5
H81A C81 H81C 109.5
H81B C81 H81C 109.5
C41 C82 N26 107.1(5)
C41 C82 C98 121.0(6)
N26 C82 C98 131.8(5)
C63 C83 C108 119.0(7)
C63 C83 H83A 120.5
C108 C83 H83A 120.5
C68 C84 C67 118.5(5)
C68 C84 C169 120.0(6)
C67 C84 C169 121.5(6)
C64 C85 C128 116.9(7)
C64 C85 H85A 121.6
C128 C85 H85A 121.6
C79 C86 C106 121.3(6)
C79 C86 N27 132.2(7)
C106 C86 N27 106.5(5)
C55 C87 C76 123.0(6)
C55 C87 C96 117.4(6)
C76 C87 C96 119.5(6)
C104 C89 C106 117.1(7)
C104 C89 H89A 121.4
C106 C89 H89A 121.4
C92 C90 C41 118.5(6)
C92 C90 H90A 120.8
C41 C90 H90A 120.8
C90 C92 C136 120.6(6)
C90 C92 C132 119.0(7)
C136 C92 C132 120.3(7)
C80 C93 H93A 109.5
C80 C93 H93B 109.5
H93A C93 H93B 109.5
C80 C93 H93C 109.5
H93A C93 H93C 109.5
H93B C93 H93C 109.5
C49 C94 C80 121.6(6)
C49 C94 C71 118.7(6)
C80 C94 C71 119.7(6)
C105 C95 C103 121.2(6)
C105 C95 C151 119.4(7)
C103 C95 C151 119.3(6)
C87 C96 H96A 109.5
C87 C96 H96B 109.5
H96A C96 H96B 109.5
C87 C96 H96C 109.5
H96A C96 H96C 109.5
H96B C96 H96C 109.5
C110 C97 C78 115.2(6)
C110 C97 H97A 108.5
C78 C97 H97A 108.5
C110 C97 H97B 108.5
C78 C97 H97B 108.5
H97A C97 H97B 107.5
C136 C98 C82 118.0(6)
C136 C98 H98A 107.8
C82 C98 H98A 107.8
C136 C98 H98B 107.8
C82 C98 H98B 107.8
H98A C98 H98B 107.1
C52 C99 C137 118.4(6)
C52 C99 H99A 120.8
C137 C99 H99A 120.8
C120 C100 C137 121.2(7)
C120 C100 C122 120.5(8)
C137 C100 C122 118.3(7)
C60 C101 C108 121.0(6)
C60 C101 C81 119.6(7)
C108 C101 C81 119.3(6)
C57 C102 C125 117.5(6)
C57 C102 H10B 107.9
C125 C102 H10B 107.9
C57 C102 H10C 107.9
C125 C102 H10C 107.9
H10B C102 H10C 107.2
C75 C103 C95 119.6(6)
C75 C103 C144 120.8(6)
C95 C103 C144 119.4(6)
C142 C104 C89 120.4(6)
C142 C104 C154 122.7(7)
C89 C104 C154 116.9(7)
C66 C105 C95 118.4(6)
C66 C105 H10D 120.8
C95 C105 H10D 120.8
C86 C106 C89 120.6(6)
C86 C106 N31 109.4(5)
C89 C106 N31 130.0(6)
C83 C108 C101 119.6(6)
C83 C108 C123 118.2(7)
C101 C108 C123 122.1(7)
C128 C110 C97 123.3(7)
C128 C110 C149 120.4(7)
C97 C110 C149 116.3(7)
C51 C111 C65 120.4(6)
C51 C111 C135 120.7(7)
C65 C111 C135 118.9(6)
C116 C113 C58 116.3(6)
C116 C113 H11A 121.9
C58 C113 H11A 121.9
C76 C115 H11B 109.5
C76 C115 H11C 109.5
H11B C115 H11C 109.5
C76 C115 H11D 109.5
H11B C115 H11D 109.5
H11C C115 H11D 109.5
C113 C116 C125 121.9(6)
C113 C116 C143 120.1(6)
C125 C116 C143 117.9(6)
C67 C118 H11E 109.5
C67 C118 H11F 109.5
H11E C118 H11F 109.5
C67 C118 H11G 109.5
H11E C118 H11G 109.5
H11F C118 H11G 109.5
C70 C119 C150 116.9(8)
C70 C119 H11H 121.5
C150 C119 H11H 121.5
C100 C120 C74 117.7(7)
C100 C120 H12A 121.2
C74 C120 H12A 121.2
C100 C122 H12B 109.5
C100 C122 H12C 109.5
H12B C122 H12C 109.5
C100 C122 H12D 109.5
H12B C122 H12D 109.5
H12C C122 H12D 109.5
C108 C123 H12E 109.5
C108 C123 H12F 109.5
H12E C123 H12F 109.5
C108 C123 H12G 109.5
H12E C123 H12G 109.5
H12F C123 H12G 109.5
C102 C125 C116 120.3(6)
C102 C125 C157 119.7(6)
C116 C125 C157 120.0(6)
C65 C126 H12H 109.5
C65 C126 H12I 109.5
H12H C126 H12I 109.5
C65 C126 H12J 109.5
H12H C126 H12J 109.5
H12I C126 H12J 109.5
C110 C128 C85 120.2(7)
C110 C128 C6 122.6(7)
C85 C128 C6 117.2(7)
C92 C132 H13A 109.5
C92 C132 H13B 109.5
H13A C132 H13B 109.5
C92 C132 H13C 109.5
H13A C132 H13C 109.5
H13B C132 H13C 109.5
C142 C134 H13D 109.5
C142 C134 H13E 109.5
H13D C134 H13E 109.5
C142 C134 H13F 109.5
H13D C134 H13F 109.5
H13E C134 H13F 109.5
C111 C135 H13G 109.5
C111 C135 H13H 109.5
H13G C135 H13H 109.5
C111 C135 H13I 109.5
H13G C135 H13I 109.5
H13H C135 H13I 109.5
C98 C136 C92 121.0(6)
C98 C136 C164 118.3(7)
C92 C136 C164 120.7(6)
C99 C137 C100 120.4(6)
C99 C137 C174 118.8(7)
C100 C137 C174 120.8(7)
C79 C142 C104 121.5(6)
C79 C142 C134 121.9(8)
C104 C142 C134 116.6(7)
C116 C143 H14A 109.5
C116 C143 H14B 109.5
H14A C143 H14B 109.5
C116 C143 H14C 109.5
H14A C143 H14C 109.5
H14B C143 H14C 109.5
C103 C144 H14D 109.5
C103 C144 H14E 109.5
H14D C144 H14E 109.5
C103 C144 H14F 109.5
H14D C144 H14F 109.5
H14E C144 H14F 109.5
C150 C146 C73 123.6(8)
C150 C146 C8 121.1(9)
C73 C146 C8 115.2(9)
C150 C148 H14G 109.5
C150 C148 H14H 109.5
H14G C148 H14H 109.5
C150 C148 H14I 109.5
H14G C148 H14I 109.5
H14H C148 H14I 109.5
C110 C149 H14J 109.5
C110 C149 H14K 109.5
H14J C149 H14K 109.5
C110 C149 H14L 109.5
H14J C149 H14L 109.5
H14K C149 H14L 109.5
C146 C150 C119 119.5(8)
C146 C150 C148 118.7(8)
C119 C150 C148 121.9(9)
C95 C151 H15A 109.5
C95 C151 H15B 109.5
H15A C151 H15B 109.5
C95 C151 H15C 109.5
H15A C151 H15C 109.5
H15B C151 H15C 109.5
C104 C154 H15D 109.5
C104 C154 H15E 109.5
H15D C154 H15E 109.5
C104 C154 H15F 109.5
H15D C154 H15F 109.5
H15E C154 H15F 109.5
C125 C157 H15G 109.5
C125 C157 H15H 109.5
H15G C157 H15H 109.5
C125 C157 H15I 109.5
H15G C157 H15I 109.5
H15H C157 H15I 109.5
C136 C164 H16B 109.5
C136 C164 H16C 109.5
H16B C164 H16C 109.5
C136 C164 H16D 109.5
H16B C164 H16D 109.5
H16C C164 H16D 109.5
C84 C169 H16E 109.5
C84 C169 H16F 109.5
H16E C169 H16F 109.5
C84 C169 H16G 109.5
H16E C169 H16G 109.5
H16F C169 H16G 109.5
C137 C174 H17A 109.5
C137 C174 H17B 109.5
H17A C174 H17B 109.5
C137 C174 H17C 109.5
H17A C174 H17C 109.5
H17B C174 H17C 109.5

loop_
_geom_bond_atom_site_label_1
_geom_bond_atom_site_label_2
_geom_bond_distance
Zn1 N4 1.974(4)
Zn1 O16 1.975(6)
Zn1 N30 1.995(5)
Zn1 N29 2.011(5)
Zn2 N3 1.965(4)
Zn2 N31 1.969(5)
Zn2 O1W 1.988(4)
Zn2 N20 1.994(5)
Zn3 N2 1.978(5)
Zn3 N32 1.983(5)
Zn3 N33 1.996(5)
Zn3 O20 2.170(7)
Zn4 N36 1.984(5)
Zn4 O13 1.985(5)
Zn4 N35 1.985(5)
Zn4 N34 2.004(5)
B1 N21 1.579(8)
B1 N23 1.582(8)
B1 N22 1.599(6)
B2 N5 1.553(7)
B2 N19 1.598(7)
B2 N24 1.601(9)
B3 N25 1.441(8)
B3 N26 1.689(7)
B3 N27 1.690(9)
O4 N13 1.180(8)
O5 N13 1.172(9)
O6 N13 1.236(7)
O13 N17 1.259(9)
O14 N17 1.243(9)
O15 N17 1.282(8)
O16 N16 1.152(8)
O17 N16 1.257(9)
O18 N16 1.274(8)
N1 C39 1.333(7)
N1 C32 1.384(8)
N1 C24 1.526(7)
N2 C10 1.329(7)
N2 C53 1.411(6)
N3 C22 1.332(6)
N3 C58 1.395(7)
N4 C16 1.328(7)
N4 C66 1.418(7)
N5 C9 1.325(7)
N5 C62 1.390(7)
N6 C16 1.354(6)
N6 C72 1.366(7)
N6 C24 1.607(6)
N7 C10 1.348(7)
N7 C50 1.405(6)
N7 C24 1.653(7)
N19 C22 1.342(6)
N19 C57 1.387(7)
N20 C39 1.299(7)
N20 C48 1.375(7)
N21 C34 1.360(8)
N21 C69 1.372(7)
N22 C21 1.343(7)
N22 C74 1.389(7)
N23 C40 1.360(7)
N23 C64 1.407(8)
N24 C38 1.360(7)
N24 C54 1.406(6)
N25 C47 1.372(8)
N25 C77 1.392(8)
N26 C31 1.359(7)
N26 C82 1.384(7)
N27 C28 1.337(8)
N27 C86 1.401(7)
N29 C9 1.317(7)
N29 C33 1.404(7)
N30 C34 1.322(7)
N30 C63 1.390(7)
N31 C28 1.326(8)
N31 C106 1.401(7)
N32 C21 1.300(7)
N32 C52 1.415(7)
N33 C47 1.318(8)
N33 C70 1.408(8)
N34 C38 1.315(8)
N34 C59 1.395(6)
N35 C31 1.325(6)
N35 C41 1.375(7)
N36 C40 1.314(7)
N36 C78 1.400(8)
C6 C128 1.521(10)
C6 H6A 0.9600
C6 H6B 0.9600
C6 H6C 0.9600
C8 C146 1.531(11)
C8 H8A 0.9600
C8 H8B 0.9600
C8 H8C 0.9600
C9 H9A 0.9300
C10 H10A 0.9300
C16 H16A 0.9300
C21 H21A 0.9300
C22 H22A 0.9300
C24 H24A 0.9800
C28 H28A 0.9300
C30 C80 1.402(9)
C30 C33 1.410(8)
C30 H30A 0.9300
C31 H31A 0.9300
C32 C48 1.372(8)
C32 C55 1.396(8)
C33 C62 1.394(8)
C34 H34A 0.9300
C38 H38A 0.9300
C39 H39A 0.9300
C40 H40A 0.9300
C41 C82 1.383(7)
C41 C90 1.402(8)
C43 C48 1.385(8)
C43 C76 1.392(8)
C43 H43A 0.9300
C46 C65 1.372(8)
C46 C50 1.394(7)
C46 H46A 0.9300
C47 H47A 0.9300
C49 C62 1.390(8)
C49 C94 1.393(9)
C49 H49A 0.9300
C50 C53 1.375(8)
C51 C111 1.379(8)
C51 C53 1.399(7)
C51 H51A 0.9300
C52 C99 1.370(8)
C52 C74 1.396(8)
C54 C59 1.384(8)
C54 C56 1.396(7)
C55 C87 1.383(8)
C55 H55A 0.9300
C56 C67 1.377(8)
C56 H56A 0.9300
C57 C58 1.354(7)
C57 C102 1.394(8)
C58 C113 1.406(8)
C59 C68 1.348(7)
C60 C101 1.393(9)
C60 C69 1.405(8)
C60 H60A 0.9300
C63 C83 1.391(8)
C63 C69 1.400(9)
C64 C78 1.362(9)
C64 C85 1.408(9)
C65 C111 1.430(10)
C65 C126 1.513(8)
C66 C105 1.364(8)
C66 C72 1.385(8)
C67 C84 1.414(9)
C67 C118 1.513(8)
C68 C84 1.394(8)
C68 H68A 0.9300
C70 C77 1.374(9)
C70 C119 1.377(9)
C71 C94 1.527(9)
C71 H71A 0.9600
C71 H71B 0.9600
C71 H71C 0.9600
C72 C75 1.409(7)
C73 C146 1.428(11)
C73 C77 1.431(9)
C73 H73A 0.9700
C73 H73B 0.9700
C74 C120 1.381(9)
C75 C103 1.393(8)
C75 H75A 0.9300
C76 C87 1.396(8)
C76 C115 1.501(9)
C78 C97 1.423(8)
C79 C142 1.346(9)
C79 C86 1.372(8)
C79 H79A 0.9300
C80 C94 1.405(9)
C80 C93 1.511(9)
C81 C101 1.498(9)
C81 H81A 0.9600
C81 H81B 0.9600
C81 H81C 0.9600
C82 C98 1.386(8)
C83 C108 1.395(9)
C83 H83A 0.9300
C84 C169 1.528(8)
C85 C128 1.412(9)
C85 H85A 0.9300
C86 C106 1.378(9)
C87 C96 1.536(9)
C89 C104 1.398(9)
C89 C106 1.400(8)
C89 H89A 0.9300
C90 C92 1.356(9)
C90 H90A 0.9300
C92 C136 1.416(9)
C92 C132 1.506(9)
C93 H93A 0.9600
C93 H93B 0.9600
C93 H93C 0.9600
C95 C105 1.394(9)
C95 C103 1.409(9)
C95 C151 1.509(9)
C96 H96A 0.9600
C96 H96B 0.9600
C96 H96C 0.9600
C97 C110 1.399(9)
C97 H97A 0.9700
C97 H97B 0.9700
C98 C136 1.378(9)
C98 H98A 0.9700
C98 H98B 0.9700
C99 C137 1.387(9)
C99 H99A 0.9300
C100 C120 1.367(9)
C100 C137 1.413(10)
C100 C122 1.516(10)
C101 C108 1.445(10)
C102 C125 1.395(9)
C102 H10B 0.9700
C102 H10C 0.9700
C103 C144 1.508(8)
C104 C142 1.393(10)
C104 C154 1.526(9)
C105 H10D 0.9300
C108 C123 1.494(9)
C110 C128 1.387(9)
C110 C149 1.552(9)
C111 C135 1.492(8)
C113 C116 1.375(8)
C113 H11A 0.9300
C115 H11B 0.9600
C115 H11C 0.9600
C115 H11D 0.9600
C116 C125 1.407(9)
C116 C143 1.542(9)
C118 H11E 0.9600
C118 H11F 0.9600
C118 H11G 0.9600
C119 C150 1.412(10)
C119 H11H 0.9300
C120 H12A 0.9300
C122 H12B 0.9600
C122 H12C 0.9600
C122 H12D 0.9600
C123 H12E 0.9600
C123 H12F 0.9600
C123 H12G 0.9600
C125 C157 1.535(9)
C126 H12H 0.9600
C126 H12I 0.9600
C126 H12J 0.9600
C132 H13A 0.9600
C132 H13B 0.9600
C132 H13C 0.9600
C134 C142 1.517(9)
C134 H13D 0.9600
C134 H13E 0.9600
C134 H13F 0.9600
C135 H13G 0.9600
C135 H13H 0.9600
C135 H13I 0.9600
C136 C164 1.534(9)
C137 C174 1.539(9)
C143 H14A 0.9600
C143 H14B 0.9600
C143 H14C 0.9600
C144 H14D 0.9600
C144 H14E 0.9600
C144 H14F 0.9600
C146 C150 1.410(12)
C148 C150 1.498(11)
C148 H14G 0.9600
C148 H14H 0.9600
C148 H14I 0.9600
C149 H14J 0.9600
C149 H14K 0.9600
C149 H14L 0.9600
C151 H15A 0.9600
C151 H15B 0.9600
C151 H15C 0.9600
C154 H15D 0.9600
C154 H15E 0.9600
C154 H15F 0.9600
C157 H15G 0.9600
C157 H15H 0.9600
C157 H15I 0.9600
C164 H16B 0.9600
C164 H16C 0.9600
C164 H16D 0.9600
C169 H16E 0.9600
C169 H16F 0.9600
C169 H16G 0.9600
C174 H17A 0.9600
C174 H17B 0.9600
C174 H17C 0.9600

loop_
_platon_squeeze_void_nr
_platon_squeeze_void_average_x
_platon_squeeze_void_average_y
_platon_squeeze_void_average_z
_platon_squeeze_void_volume
_platon_squeeze_void_count_electrons
1 -0.001 -0.007 0.003 4638.6 1102.4
